data_2231443
loop_
_publ_author_name
'Siddaraju, B. P.'
'Jasinski, Jerry P.'
'Golen, James A.'
'Yathirajan, H. S.'
'Raju, C. R.'

_publ_section_title
;
 Tramadol hydrochloride--benzoic acid (1/1)
;
_journal_coeditor_code BV2189
_journal_issue 9
_journal_name_full 'Acta Crystallographica Section E'
_journal_page_first o2351
_journal_paper_doi 10.1107/S1600536811032181
_journal_volume 67
_journal_year 2011
_chemical_formula_iupac 'C16 H26 N O2 +, Cl -, C7 H6 O2'
_chemical_formula_moiety 'C16 H26 N O2 +, Cl -, C7 H6 O2'
_chemical_formula_sum 'C23 H32 Cl N O4'
_chemical_formula_weight 421.95
_chemical_name_common
;
Tramadol hydrochloride-Benzoic acid (1/1)
;
_chemical_name_systematic
;
[2-hydroxy-2-(3-methoxyphenyl)cyclohexylmethyl]dimethylazanium
chloride; benzoic acid
;
_space_group_IT_number 7
_symmetry_cell_setting monoclinic
_symmetry_space_group_name_Hall 'P -2yc'
_symmetry_space_group_name_H-M 'P 1 c 1'
_atom_sites_solution_hydrogens geom
_atom_sites_solution_primary direct
_atom_sites_solution_secondary difmap
_cell_angle_alpha 90.00
_cell_angle_beta 101.646(2)
_cell_angle_gamma 90.00
_cell_formula_units_Z 2
_cell_length_a 8.9721(2)
_cell_length_b 10.4086(2)
_cell_length_c 12.5189(3)
_cell_measurement_reflns_used 8856
_cell_measurement_temperature 173(2)
_cell_measurement_theta_max 32.33
_cell_measurement_theta_min 3.22
_cell_volume 1145.03(4)
_computing_cell_refinement '<i>CrysAlis PRO</i> (Oxford Diffraction, 2010)'
_computing_data_collection '<i>CrysAlis PRO</i> (Oxford Diffraction, 2010)'
_computing_data_reduction '<i>CrysAlis RED</i> (Oxford Diffraction, 2010)'
_computing_molecular_graphics '<i>SHELXTL</i> (Sheldrick, 2008)'
_computing_publication_material '<i>SHELXTL</i> (Sheldrick, 2008)'
_computing_structure_refinement '<i>SHELXL97</i> (Sheldrick, 2008)'
_computing_structure_solution '<i>SHELXS97</i> (Sheldrick, 2008)'
_diffrn_ambient_temperature 173(2)
_diffrn_detector_area_resol_mean 16.1500
_diffrn_measured_fraction_theta_full 0.998
_diffrn_measured_fraction_theta_max 0.998
_diffrn_measurement_device_type 'Oxford Diffraction Xcalibur Eos Gemini'
_diffrn_measurement_method \w
_diffrn_radiation_monochromator graphite
_diffrn_radiation_source 'Enhance (Mo) X-ray Source'
_diffrn_radiation_type MoK\a
_diffrn_radiation_wavelength 0.71073
_diffrn_reflns_av_R_equivalents 0.0136
_diffrn_reflns_av_sigmaI/netI 0.0167
_diffrn_reflns_limit_h_max 12
_diffrn_reflns_limit_h_min -12
_diffrn_reflns_limit_k_max 14
_diffrn_reflns_limit_k_min -13
_diffrn_reflns_limit_l_max 16
_diffrn_reflns_limit_l_min -16
_diffrn_reflns_number 11101
_diffrn_reflns_theta_full 25.50
_diffrn_reflns_theta_max 28.69
_diffrn_reflns_theta_min 3.23
_exptl_absorpt_coefficient_mu 0.194
_exptl_absorpt_correction_T_max 0.9530
_exptl_absorpt_correction_T_min 0.9229
_exptl_absorpt_correction_type multi-scan
_exptl_absorpt_process_details
;
(CrysAlis RED; Oxford Diffraction, 2010)
;
_exptl_crystal_colour colorless
_exptl_crystal_density_diffrn 1.224
_exptl_crystal_density_method 'not measured'
_exptl_crystal_description block
_exptl_crystal_F_000 452
_exptl_crystal_size_max 0.42
_exptl_crystal_size_mid 0.34
_exptl_crystal_size_min 0.25
_refine_diff_density_max 0.207
_refine_diff_density_min -0.143
_refine_ls_abs_structure_details 'Flack (1983), <b>2397 Friedel pairs</b>'
_refine_ls_abs_structure_Flack -0.02(4)
_refine_ls_extinction_method none
_refine_ls_goodness_of_fit_ref 1.044
_refine_ls_hydrogen_treatment constr
_refine_ls_matrix_type full
_refine_ls_number_parameters 267
_refine_ls_number_reflns 5354
_refine_ls_number_restraints 2
_refine_ls_restrained_S_all 1.044
_refine_ls_R_factor_all 0.0308
_refine_ls_R_factor_gt 0.0285
_refine_ls_shift/su_max 0.001
_refine_ls_shift/su_mean 0.000
_refine_ls_structure_factor_coef Fsqd
_refine_ls_weighting_details 'calc w=1/[\s^2^(Fo^2^)+(0.0432P)^2^+0.0915P] where P=(Fo^2^+2Fc^2^)/3'
_refine_ls_weighting_scheme calc
_refine_ls_wR_factor_gt 0.0751
_refine_ls_wR_factor_ref 0.0771
_reflns_number_gt 5067
_reflns_number_total 5354
_reflns_threshold_expression I>2sigma(I)
_cod_data_source_file bv2189.cif
_cod_data_source_block I
_cod_original_sg_symbol_Hall 'P -2yc '
_cod_original_sg_symbol_H-M 'P c'
_cod_database_code 2231443
_cod_database_fobs_code 2231443

loop_
_symmetry_equiv_pos_as_xyz
'x, y, z'
'x, -y, z+1/2'

loop_
_atom_site_type_symbol
_atom_site_label
_atom_site_fract_x
_atom_site_fract_y
_atom_site_fract_z
_atom_site_U_iso_or_equiv
_atom_site_adp_type
_atom_site_calc_flag
_atom_site_refinement_flags
_atom_site_occupancy
_atom_site_symmetry_multiplicity
O O1 0.52336(9) 0.94842(8) 0.34245(7) 0.02855(17) Uani d . 1 1
H H1O 0.6170 0.9644 0.3579 0.034 Uiso calc R 1 1
O O2 0.50785(17) 0.37596(10) 0.40095(13) 0.0647(3) Uani d . 1 1
N N1 0.05818(11) 0.84734(11) 0.28462(9) 0.0337(2) Uani d . 1 1
H H1N 0.0310 0.9119 0.3284 0.040 Uiso calc R 1 1
C C1 0.0099(2) 0.72349(19) 0.32402(18) 0.0637(5) Uani d . 1 1
H H1A -0.1006 0.7241 0.3189 0.096 Uiso calc R 1 1
H H1B 0.0610 0.7106 0.4002 0.096 Uiso calc R 1 1
H H1C 0.0371 0.6535 0.2792 0.096 Uiso calc R 1 1
C C2 -0.02187(17) 0.87309(19) 0.17005(12) 0.0519(4) Uani d . 1 1
H H2A -0.1321 0.8698 0.1655 0.078 Uiso calc R 1 1
H H2B 0.0074 0.8080 0.1216 0.078 Uiso calc R 1 1
H H2C 0.0066 0.9584 0.1478 0.078 Uiso calc R 1 1
C C3 0.22703(13) 0.85528(12) 0.29216(10) 0.0298(2) Uani d . 1 1
H H3A 0.2504 0.9364 0.2577 0.036 Uiso calc R 1 1
H H3B 0.2586 0.7835 0.2498 0.036 Uiso calc R 1 1
C C4 0.32126(12) 0.85020(11) 0.40805(9) 0.0254(2) Uani d . 1 1
H H4A 0.2915 0.7718 0.4449 0.030 Uiso calc R 1 1
C C5 0.29134(14) 0.96879(14) 0.47321(11) 0.0368(3) Uani d . 1 1
H H5A 0.3075 1.0471 0.4321 0.044 Uiso calc R 1 1
H H5B 0.1838 0.9681 0.4812 0.044 Uiso calc R 1 1
C C6 0.39380(16) 0.97406(16) 0.58564(12) 0.0445(3) Uani d . 1 1
H H6A 0.3656 0.9037 0.6309 0.053 Uiso calc R 1 1
H H6B 0.3771 1.0565 0.6209 0.053 Uiso calc R 1 1
C C7 0.56191(15) 0.96186(14) 0.58141(11) 0.0376(3) Uani d . 1 1
H H7A 0.5947 1.0390 0.5460 0.045 Uiso calc R 1 1
H H7B 0.6230 0.9570 0.6566 0.045 Uiso calc R 1 1
C C8 0.59035(13) 0.84261(12) 0.51835(9) 0.0310(2) Uani d . 1 1
H H8A 0.5686 0.7653 0.5587 0.037 Uiso calc R 1 1
H H8B 0.6990 0.8398 0.5134 0.037 Uiso calc R 1 1
C C9 0.49169(12) 0.83936(10) 0.40268(9) 0.02313(19) Uani d . 1 1
C C10 0.52315(12) 0.71504(10) 0.34583(9) 0.0254(2) Uani d . 1 1
C C11 0.50053(15) 0.59804(12) 0.39240(11) 0.0346(3) Uani d . 1 1
H H11A 0.4621 0.5960 0.4577 0.041 Uiso calc R 1 1
C C12 0.53321(16) 0.48312(13) 0.34504(13) 0.0405(3) Uani d . 1 1
C C13 0.58753(17) 0.48517(15) 0.24902(14) 0.0455(3) Uani d . 1 1
H H13A 0.6103 0.4073 0.2161 0.055 Uiso calc R 1 1
C C14 0.60801(17) 0.60191(16) 0.20207(12) 0.0458(3) Uani d . 1 1
H H14A 0.6450 0.6037 0.1361 0.055 Uiso calc R 1 1
C C15 0.57602(14) 0.71689(13) 0.24871(11) 0.0341(3) Uani d . 1 1
H H15A 0.5901 0.7963 0.2146 0.041 Uiso calc R 1 1
C C16 0.5307(3) 0.25388(16) 0.3558(2) 0.0713(6) Uani d . 1 1
H H16A 0.5050 0.1860 0.4032 0.107 Uiso calc R 1 1
H H16B 0.6375 0.2453 0.3499 0.107 Uiso calc R 1 1
H H16C 0.4654 0.2463 0.2832 0.107 Uiso calc R 1 1
O O3 -0.10582(14) 1.25355(13) 0.22279(12) 0.0598(3) Uani d . 1 1
H H3O -0.1056 1.1872 0.2611 0.072 Uiso calc R 1 1
O O4 0.13609(18) 1.20037(17) 0.23538(18) 0.0883(5) Uani d . 1 1
C C17 0.03083(18) 1.27036(16) 0.20051(14) 0.0496(4) Uani d . 1 1
C C18 0.04087(16) 1.38280(15) 0.12968(13) 0.0434(3) Uani d . 1 1
C C19 -0.08709(18) 1.44113(17) 0.06800(15) 0.0508(4) Uani d . 1 1
H H19A -0.1856 1.4105 0.0718 0.061 Uiso calc R 1 1
C C20 -0.0714(2) 1.54327(19) 0.00136(17) 0.0624(5) Uani d . 1 1
H H20A -0.1593 1.5816 -0.0419 0.075 Uiso calc R 1 1
C C21 0.0714(2) 1.5907(2) -0.00322(17) 0.0631(5) Uani d . 1 1
H H21A 0.0813 1.6621 -0.0486 0.076 Uiso calc R 1 1
C C22 0.1979(2) 1.53427(19) 0.05796(19) 0.0639(5) Uani d . 1 1
H H22A 0.2960 1.5669 0.0554 0.077 Uiso calc R 1 1
C C23 0.18366(19) 1.42998(19) 0.12347(17) 0.0584(4) Uani d . 1 1
H H23A 0.2722 1.3902 0.1646 0.070 Uiso calc R 1 1
Cl Cl1 -0.13063(4) 1.04083(3) 0.38725(3) 0.04431(9) Uani d . 1 1

loop_
_atom_site_aniso_label
_atom_site_aniso_U_11
_atom_site_aniso_U_22
_atom_site_aniso_U_33
_atom_site_aniso_U_12
_atom_site_aniso_U_13
_atom_site_aniso_U_23
O1 0.0265(4) 0.0253(4) 0.0336(4) -0.0005(3) 0.0054(3) 0.0049(3)
O2 0.0903(9) 0.0227(5) 0.0842(9) 0.0030(5) 0.0248(7) 0.0023(5)
N1 0.0243(4) 0.0418(6) 0.0331(5) 0.0007(4) 0.0013(4) -0.0013(4)
C1 0.0418(8) 0.0638(11) 0.0802(12) -0.0202(8) -0.0003(8) 0.0176(9)
C2 0.0380(7) 0.0747(11) 0.0371(7) 0.0095(7) -0.0066(6) -0.0041(7)
C3 0.0243(5) 0.0387(6) 0.0264(5) 0.0020(4) 0.0051(4) -0.0016(5)
C4 0.0224(4) 0.0293(5) 0.0248(5) -0.0002(4) 0.0055(4) -0.0017(4)
C5 0.0285(6) 0.0442(7) 0.0383(6) 0.0051(5) 0.0080(5) -0.0136(6)
C6 0.0397(7) 0.0594(9) 0.0345(7) 0.0020(6) 0.0076(6) -0.0166(6)
C7 0.0341(6) 0.0456(7) 0.0301(6) 0.0004(5) -0.0003(5) -0.0103(5)
C8 0.0293(5) 0.0337(6) 0.0272(5) 0.0034(4) -0.0007(4) 0.0009(5)
C9 0.0228(4) 0.0220(5) 0.0245(5) 0.0008(4) 0.0046(4) 0.0013(4)
C10 0.0216(4) 0.0246(5) 0.0291(5) 0.0029(4) 0.0026(4) -0.0025(4)
C11 0.0397(6) 0.0265(6) 0.0383(6) 0.0021(5) 0.0098(5) -0.0007(5)
C12 0.0404(7) 0.0253(6) 0.0527(8) 0.0039(5) 0.0022(6) -0.0037(6)
C13 0.0429(7) 0.0362(7) 0.0549(8) 0.0076(6) 0.0042(6) -0.0191(6)
C14 0.0478(8) 0.0518(9) 0.0407(7) 0.0073(6) 0.0155(6) -0.0121(6)
C15 0.0347(6) 0.0343(6) 0.0347(6) 0.0026(5) 0.0107(5) -0.0016(5)
C16 0.0744(12) 0.0241(6) 0.1099(17) 0.0061(7) 0.0055(11) -0.0089(9)
O3 0.0429(5) 0.0625(7) 0.0747(8) 0.0057(5) 0.0137(5) 0.0121(6)
O4 0.0559(7) 0.0862(11) 0.1261(14) 0.0267(7) 0.0263(8) 0.0416(10)
C17 0.0393(7) 0.0523(9) 0.0560(9) 0.0069(6) 0.0068(6) -0.0057(7)
C18 0.0351(6) 0.0461(8) 0.0477(8) 0.0028(5) 0.0056(6) -0.0100(6)
C19 0.0363(7) 0.0567(9) 0.0563(9) 0.0032(6) 0.0021(6) -0.0044(8)
C20 0.0514(10) 0.0654(11) 0.0640(11) 0.0065(8) -0.0039(8) 0.0028(9)
C21 0.0745(12) 0.0568(10) 0.0585(10) -0.0029(9) 0.0146(9) -0.0013(9)
C22 0.0487(9) 0.0644(11) 0.0808(13) -0.0068(8) 0.0181(9) -0.0034(10)
C23 0.0352(7) 0.0655(11) 0.0715(11) 0.0032(7) 0.0040(7) -0.0011(10)
Cl1 0.02963(13) 0.05385(19) 0.05016(18) 0.00276(14) 0.00977(11) -0.00115(16)

loop_
_atom_type_symbol
_atom_type_description
_atom_type_scat_dispersion_real
_atom_type_scat_dispersion_imag
_atom_type_scat_source
C C 0.0033 0.0016 'International Tables Vol C Tables 4.2.6.8 and 6.1.1.4'
H H 0.0000 0.0000 'International Tables Vol C Tables 4.2.6.8 and 6.1.1.4'
Cl Cl 0.1484 0.1585 'International Tables Vol C Tables 4.2.6.8 and 6.1.1.4'
N N 0.0061 0.0033 'International Tables Vol C Tables 4.2.6.8 and 6.1.1.4'
O O 0.0106 0.0060 'International Tables Vol C Tables 4.2.6.8 and 6.1.1.4'

loop_
_geom_angle_atom_site_label_1
_geom_angle_atom_site_label_2
_geom_angle_atom_site_label_3
_geom_angle
C9 O1 H1O 109.5
C12 O2 C16 118.40(16)
C1 N1 C2 111.16(13)
C1 N1 C3 112.82(11)
C2 N1 C3 109.53(11)
C1 N1 H1N 107.7
C2 N1 H1N 107.7
C3 N1 H1N 107.7
N1 C1 H1A 109.5
N1 C1 H1B 109.5
H1A C1 H1B 109.5
N1 C1 H1C 109.5
H1A C1 H1C 109.5
H1B C1 H1C 109.5
N1 C2 H2A 109.5
N1 C2 H2B 109.5
H2A C2 H2B 109.5
N1 C2 H2C 109.5
H2A C2 H2C 109.5
H2B C2 H2C 109.5
N1 C3 C4 114.61(9)
N1 C3 H3A 108.6
C4 C3 H3A 108.6
N1 C3 H3B 108.6
C4 C3 H3B 108.6
H3A C3 H3B 107.6
C3 C4 C5 110.81(10)
C3 C4 C9 108.90(8)
C5 C4 C9 111.25(9)
C3 C4 H4A 108.6
C5 C4 H4A 108.6
C9 C4 H4A 108.6
C6 C5 C4 112.58(11)
C6 C5 H5A 109.1
C4 C5 H5A 109.1
C6 C5 H5B 109.1
C4 C5 H5B 109.1
H5A C5 H5B 107.8
C5 C6 C7 112.49(11)
C5 C6 H6A 109.1
C7 C6 H6A 109.1
C5 C6 H6B 109.1
C7 C6 H6B 109.1
H6A C6 H6B 107.8
C8 C7 C6 110.91(11)
C8 C7 H7A 109.5
C6 C7 H7A 109.5
C8 C7 H7B 109.5
C6 C7 H7B 109.5
H7A C7 H7B 108.0
C7 C8 C9 112.46(10)
C7 C8 H8A 109.1
C9 C8 H8A 109.1
C7 C8 H8B 109.1
C9 C8 H8B 109.1
H8A C8 H8B 107.8
O1 C9 C10 110.66(9)
O1 C9 C8 110.06(9)
C10 C9 C8 109.35(9)
O1 C9 C4 105.64(8)
C10 C9 C4 111.00(8)
C8 C9 C4 110.09(8)
C11 C10 C15 119.04(11)
C11 C10 C9 119.48(10)
C15 C10 C9 121.47(10)
C10 C11 C12 121.05(12)
C10 C11 H11A 119.5
C12 C11 H11A 119.5
O2 C12 C13 125.71(13)
O2 C12 C11 114.46(13)
C13 C12 C11 119.83(14)
C14 C13 C12 118.96(13)
C14 C13 H13A 120.5
C12 C13 H13A 120.5
C13 C14 C15 121.64(13)
C13 C14 H14A 119.2
C15 C14 H14A 119.2
C14 C15 C10 119.47(13)
C14 C15 H15A 120.3
C10 C15 H15A 120.3
O2 C16 H16A 109.5
O2 C16 H16B 109.5
H16A C16 H16B 109.5
O2 C16 H16C 109.5
H16A C16 H16C 109.5
H16B C16 H16C 109.5
C17 O3 H3O 109.5
O4 C17 O3 122.46(18)
O4 C17 C18 123.87(16)
O3 C17 C18 113.67(13)
C19 C18 C23 118.90(16)
C19 C18 C17 122.35(14)
C23 C18 C17 118.74(14)
C20 C19 C18 120.06(16)
C20 C19 H19A 120.0
C18 C19 H19A 120.0
C19 C20 C21 120.63(17)
C19 C20 H20A 119.7
C21 C20 H20A 119.7
C22 C21 C20 119.60(19)
C22 C21 H21A 120.2
C20 C21 H21A 120.2
C21 C22 C23 120.27(18)
C21 C22 H22A 119.9
C23 C22 H22A 119.9
C22 C23 C18 120.52(17)
C22 C23 H23A 119.7
C18 C23 H23A 119.7

loop_
_geom_bond_atom_site_label_1
_geom_bond_atom_site_label_2
_geom_bond_distance
O1 C9 1.4228(13)
O1 H1O 0.8400
O2 C12 1.3601(19)
O2 C16 1.422(2)
N1 C1 1.476(2)
N1 C2 1.4930(17)
N1 C3 1.5010(14)
N1 H1N 0.9300
C1 H1A 0.9800
C1 H1B 0.9800
C1 H1C 0.9800
C2 H2A 0.9800
C2 H2B 0.9800
C2 H2C 0.9800
C3 C4 1.5255(15)
C3 H3A 0.9900
C3 H3B 0.9900
C4 C5 1.5329(16)
C4 C9 1.5482(14)
C4 H4A 1.0000
C5 C6 1.5188(19)
C5 H5A 0.9900
C5 H5B 0.9900
C6 C7 1.5252(19)
C6 H6A 0.9900
C6 H6B 0.9900
C7 C8 1.5199(18)
C7 H7A 0.9900
C7 H7B 0.9900
C8 C9 1.5376(15)
C8 H8A 0.9900
C8 H8B 0.9900
C9 C10 1.5302(15)
C10 C11 1.3827(17)
C10 C15 1.3916(16)
C11 C12 1.3923(18)
C11 H11A 0.9500
C12 C13 1.385(2)
C13 C14 1.378(2)
C13 H13A 0.9500
C14 C15 1.3868(19)
C14 H14A 0.9500
C15 H15A 0.9500
C16 H16A 0.9800
C16 H16B 0.9800
C16 H16C 0.9800
O3 C17 1.323(2)
O3 H3O 0.8400
O4 C17 1.203(2)
C17 C18 1.482(2)
C18 C19 1.387(2)
C18 C23 1.389(2)
C19 C20 1.376(3)
C19 H19A 0.9500
C20 C21 1.384(3)
C20 H20A 0.9500
C21 C22 1.367(3)
C21 H21A 0.9500
C22 C23 1.382(3)
C22 H22A 0.9500
C23 H23A 0.9500

loop_
_geom_hbond_atom_site_label_D
_geom_hbond_atom_site_label_H
_geom_hbond_atom_site_label_A
_geom_hbond_site_symmetry_A
_geom_hbond_distance_DH
_geom_hbond_distance_HA
_geom_hbond_distance_DA
_geom_hbond_angle_DHA
O1 H1O Cl1 1_655 0.84 2.36 3.1898(9) 170.9
O3 H3O Cl1 . 0.84 2.24 3.0620(14) 166.6
N1 H1N Cl1 . 0.93 2.21 3.0750(12) 154.6
C1 H1B Cg3 2_565 0.98 2.90 3.662(5) 135

loop_
_geom_torsion_atom_site_label_1
_geom_torsion_atom_site_label_2
_geom_torsion_atom_site_label_3
_geom_torsion_atom_site_label_4
_geom_torsion
C1 N1 C3 C4 -64.12(16)
C2 N1 C3 C4 171.50(12)
N1 C3 C4 C5 -65.45(13)
N1 C3 C4 C9 171.88(9)
C3 C4 C5 C6 -174.57(11)
C9 C4 C5 C6 -53.27(14)
C4 C5 C6 C7 53.02(17)
C5 C6 C7 C8 -53.47(17)
C6 C7 C8 C9 55.64(15)
C7 C8 C9 O1 59.94(12)
C7 C8 C9 C10 -178.30(10)
C7 C8 C9 C4 -56.10(13)
C3 C4 C9 O1 57.67(11)
C5 C4 C9 O1 -64.74(11)
C3 C4 C9 C10 -62.33(11)
C5 C4 C9 C10 175.26(10)
C3 C4 C9 C8 176.45(9)
C5 C4 C9 C8 54.04(12)
O1 C9 C10 C11 179.40(10)
C8 C9 C10 C11 58.00(13)
C4 C9 C10 C11 -63.64(13)
O1 C9 C10 C15 0.22(14)
C8 C9 C10 C15 -121.17(11)
C4 C9 C10 C15 117.18(11)
C15 C10 C11 C12 1.54(17)
C9 C10 C11 C12 -177.65(11)
C16 O2 C12 C13 -3.5(2)
C16 O2 C12 C11 176.86(15)
C10 C11 C12 O2 178.89(13)
C10 C11 C12 C13 -0.8(2)
O2 C12 C13 C14 -179.73(15)
C11 C12 C13 C14 -0.1(2)
C12 C13 C14 C15 0.2(2)
C13 C14 C15 C10 0.6(2)
C11 C10 C15 C14 -1.41(17)
C9 C10 C15 C14 177.77(11)
O4 C17 C18 C19 162.7(2)
O3 C17 C18 C19 -17.5(2)
O4 C17 C18 C23 -16.2(3)
O3 C17 C18 C23 163.59(16)
C23 C18 C19 C20 0.5(3)
C17 C18 C19 C20 -178.32(16)
C18 C19 C20 C21 -1.4(3)
C19 C20 C21 C22 0.9(3)
C20 C21 C22 C23 0.4(3)
C21 C22 C23 C18 -1.3(3)
C19 C18 C23 C22 0.8(3)
C17 C18 C23 C22 179.69(16)
